data_4086218
loop_
_publ_author_name
'Karwasara, Surendar'
'Siwatch, Rahul Kumar'
'Jha, Chandan Kumar'
'Nagendran, Selvarajan'

_publ_section_title
;
 Aminotroponiminatosilathio- and Siloxygermylenes: Reactivity Comparison
;
_journal_issue 13
_journal_name_full Organometallics
_journal_page_first 3246
_journal_paper_doi 10.1021/acs.organomet.5b00286
_journal_volume 34
_journal_year 2015
_chemical_formula_moiety 'C66 H76 Ge2 N4 O4 Si2'
_chemical_formula_sum 'C66 H76 Ge2 N4 O4 Si2'
_chemical_formula_weight 1190.71
_chemical_name_systematic
; 
 ? 
;
_space_group_IT_number 2
_symmetry_cell_setting triclinic
_symmetry_space_group_name_Hall '-P 1'
_symmetry_space_group_name_H-M 'P -1'
_atom_sites_solution_hydrogens geom
_atom_sites_solution_primary direct
_atom_sites_solution_secondary difmap
_audit_creation_method SHELXL-97
_cell_angle_alpha 112.293(6)
_cell_angle_beta 102.656(7)
_cell_angle_gamma 101.348(7)
_cell_formula_units_Z 1
_cell_length_a 11.603(3)
_cell_length_b 12.094(4)
_cell_length_c 12.526(4)
_cell_measurement_reflns_used 3234
_cell_measurement_temperature 200(2)
_cell_measurement_theta_max 28.20
_cell_measurement_theta_min 2.18
_cell_volume 1508.7(8)
_computing_cell_refinement 'Bruker SMART'
_computing_data_collection 'Bruker SMART'
_computing_data_reduction 'Bruker SAINT'
_computing_molecular_graphics 'Bruker SHELXTL'
_computing_publication_material 'Bruker SHELXTL'
_computing_structure_refinement 'SHELXL-97 (Sheldrick, 1997)'
_computing_structure_solution 'SHELXS-97 (Sheldrick, 1990)'
_diffrn_ambient_temperature 200(2)
_diffrn_measured_fraction_theta_full 0.995
_diffrn_measured_fraction_theta_max 0.995
_diffrn_measurement_device_type 'CCD area detector'
_diffrn_measurement_method 'phi and omega scans'
_diffrn_radiation_monochromator graphite
_diffrn_radiation_source 'fine-focus sealed tube'
_diffrn_radiation_type MoK\a
_diffrn_radiation_wavelength 0.71073
_diffrn_reflns_av_R_equivalents 0.0635
_diffrn_reflns_av_sigmaI/netI 0.1131
_diffrn_reflns_limit_h_max 13
_diffrn_reflns_limit_h_min -10
_diffrn_reflns_limit_k_max 14
_diffrn_reflns_limit_k_min -14
_diffrn_reflns_limit_l_max 14
_diffrn_reflns_limit_l_min -14
_diffrn_reflns_number 9942
_diffrn_reflns_theta_full 25.00
_diffrn_reflns_theta_max 25.00
_diffrn_reflns_theta_min 2.18
_exptl_absorpt_coefficient_mu 1.087
_exptl_absorpt_correction_T_max 0.667
_exptl_absorpt_correction_T_min 0.643
_exptl_absorpt_correction_type multi-scan
_exptl_absorpt_process_details '(SADABS; Bruker, 2000)'
_exptl_crystal_colour yellow
_exptl_crystal_density_diffrn 1.311
_exptl_crystal_density_method 'not measured'
_exptl_crystal_description block
_exptl_crystal_F_000 624.0
_exptl_crystal_size_max 0.416
_exptl_crystal_size_mid 0.398
_exptl_crystal_size_min 0.373
_refine_diff_density_max 0.976
_refine_diff_density_min -0.681
_refine_diff_density_rms 0.104
_refine_ls_extinction_method none
_refine_ls_goodness_of_fit_ref 0.986
_refine_ls_hydrogen_treatment constr
_refine_ls_matrix_type full
_refine_ls_number_parameters 356
_refine_ls_number_reflns 5306
_refine_ls_number_restraints 0
_refine_ls_restrained_S_all 0.986
_refine_ls_R_factor_all 0.0966
_refine_ls_R_factor_gt 0.0584
_refine_ls_shift/su_max 0.001
_refine_ls_shift/su_mean 0.000
_refine_ls_structure_factor_coef Fsqd
_refine_ls_weighting_details 'calc w=1/[\s^2^(Fo^2^)+(0.0648P)^2^+0.0000P] where P=(Fo^2^+2Fc^2^)/3'
_refine_ls_weighting_scheme calc
_refine_ls_wR_factor_gt 0.1237
_refine_ls_wR_factor_ref 0.1355
_reflns_number_gt 3693
_reflns_number_total 5306
_reflns_threshold_expression >2sigma(I)
_cod_data_source_file om5b00286_si_001.cif
_cod_data_source_block 20sepb_0m
_cod_depositor_comments
;
The following automatic conversions were performed:

'_symmetry_cell_setting' value 'Triclinic' changed to 'triclinic'
according to
/usr/data/users/saulius/crontab/automatic-downloads/current/ACS/lib/dictionaries/cif_core.dic
dictionary named 'cif_core.dic' version 2.4.2 from 2011-04-26.

Automatic conversion script
Id: cif_fix_values 3271 2015-04-21 07:52:19Z andrius 
;
_cod_database_code 4086218

loop_
_symmetry_equiv_pos_as_xyz
'x, y, z'
'-x, -y, -z'

loop_
_atom_site_label
_atom_site_type_symbol
_atom_site_fract_x
_atom_site_fract_y
_atom_site_fract_z
_atom_site_U_iso_or_equiv
_atom_site_adp_type
_atom_site_occupancy
_atom_site_symmetry_multiplicity
_atom_site_calc_flag
_atom_site_refinement_flags
Ge1 Ge 0.51908(4) 0.60424(4) 0.59978(4) 0.01762(17) Uani 1 1 d .
Si1 Si 0.32094(11) 0.58852(12) 0.75420(10) 0.0191(3) Uani 1 1 d .
O1 O 0.4579(2) 0.5511(3) 0.4388(2) 0.0188(7) Uani 1 1 d .
O2 O 0.4025(3) 0.5792(3) 0.6657(2) 0.0246(8) Uani 1 1 d .
N1 N 0.5135(3) 0.7768(3) 0.6377(3) 0.0191(9) Uani 1 1 d .
N2 N 0.6876(3) 0.6969(3) 0.7022(3) 0.0204(9) Uani 1 1 d .
C7 C 0.7193(4) 0.8218(4) 0.7507(3) 0.0205(11) Uani 1 1 d .
C16 C 0.4246(4) 0.6795(4) 0.9164(4) 0.0220(11) Uani 1 1 d .
C22 C 0.2345(4) 0.4252(4) 0.7187(3) 0.0217(11) Uani 1 1 d .
C1 C 0.6143(4) 0.8689(4) 0.7186(3) 0.0185(10) Uani 1 1 d .
C23 C 0.2510(4) 0.3224(4) 0.6283(4) 0.0283(12) Uani 1 1 d .
H23 H 0.3084 0.3366 0.5898 0.034 Uiso 1 1 calc R
C28 C 0.2089(4) 0.6741(4) 0.7224(4) 0.0203(10) Uani 1 1 d .
C2 C 0.6161(4) 0.9946(4) 0.7735(4) 0.0232(11) Uani 1 1 d .
H2 H 0.5383 1.0055 0.7555 0.028 Uiso 1 1 calc R
C10 C 0.4029(4) 0.8627(4) 0.5045(4) 0.0223(11) Uani 1 1 d .
H10 H 0.4660 0.9455 0.5514 0.027 Uiso 1 1 calc R
C29 C 0.1321(4) 0.6326(4) 0.6036(4) 0.0242(11) Uani 1 1 d .
H29 H 0.1312 0.5581 0.5429 0.029 Uiso 1 1 calc R
C4 C 0.8369(4) 1.1220(5) 0.8922(4) 0.0302(12) Uani 1 1 d .
H4 H 0.8888 1.2046 0.9364 0.036 Uiso 1 1 calc R
C6 C 0.8407(4) 0.8997(4) 0.8180(4) 0.0268(12) Uani 1 1 d .
H6 H 0.8979 0.8566 0.8249 0.032 Uiso 1 1 calc R
C31 C 0.0572(4) 0.6993(5) 0.5735(4) 0.0284(12) Uani 1 1 d .
H31 H 0.0070 0.6692 0.4932 0.034 Uiso 1 1 calc R
C9 C 0.7791(4) 0.6316(4) 0.7207(4) 0.0244(11) Uani 1 1 d .
H9A H 0.8525 0.6683 0.7059 0.029 Uiso 1 1 calc R
H9B H 0.7445 0.5443 0.6607 0.029 Uiso 1 1 calc R
C8 C 0.3981(4) 0.7989(4) 0.5882(4) 0.0209(10) Uani 1 1 d .
H8A H 0.3751 0.8502 0.6559 0.025 Uiso 1 1 calc R
H8B H 0.3329 0.7187 0.5434 0.025 Uiso 1 1 calc R
C32 C 0.1301(4) 0.8519(5) 0.7806(4) 0.0298(12) Uani 1 1 d .
H32 H 0.1299 0.9262 0.8410 0.036 Uiso 1 1 calc R
C3 C 0.7111(4) 1.1045(4) 0.8486(4) 0.0264(11) Uani 1 1 d .
H3 H 0.6876 1.1770 0.8737 0.032 Uiso 1 1 calc R
C30 C 0.2042(4) 0.7844(4) 0.8105(4) 0.0244(11) Uani 1 1 d .
H30 H 0.2520 0.8133 0.8913 0.029 Uiso 1 1 calc R
C20 C 0.5264(5) 0.6991(5) 1.1166(4) 0.0375(14) Uani 1 1 d .
H20 H 0.5354 0.6650 1.1720 0.045 Uiso 1 1 calc R
C11 C 0.8187(5) 0.6366(5) 0.8486(4) 0.0382(14) Uani 1 1 d .
H11 H 0.8626 0.7243 0.9080 0.046 Uiso 1 1 calc R
C18 C 0.4390(4) 0.6283(5) 0.9989(4) 0.0287(12) Uani 1 1 d .
H18 H 0.3906 0.5470 0.9763 0.034 Uiso 1 1 calc R
C17 C 0.4990(4) 0.8016(4) 0.9542(4) 0.0291(12) Uani 1 1 d .
H17 H 0.4901 0.8378 0.9005 0.035 Uiso 1 1 calc R
C33 C 0.0562(4) 0.8092(5) 0.6610(4) 0.0286(12) Uani 1 1 d .
H33 H 0.0066 0.8546 0.6405 0.034 Uiso 1 1 calc R
C24 C 0.1476(4) 0.3975(5) 0.7736(4) 0.0314(12) Uani 1 1 d .
H24 H 0.1347 0.4631 0.8340 0.038 Uiso 1 1 calc R
C13 C 0.4384(5) 0.7892(5) 0.3957(4) 0.0358(13) Uani 1 1 d .
H13A H 0.3736 0.7110 0.3440 0.054 Uiso 1 1 calc R
H13B H 0.5143 0.7728 0.4233 0.054 Uiso 1 1 calc R
H13C H 0.4499 0.8371 0.3507 0.054 Uiso 1 1 calc R
C5 C 0.8925(4) 1.0293(5) 0.8765(4) 0.0324(13) Uani 1 1 d .
H5 H 0.9786 1.0581 0.9107 0.039 Uiso 1 1 calc R
C27 C 0.0978(5) 0.1777(5) 0.6526(5) 0.0435(15) Uani 1 1 d .
H27 H 0.0521 0.0955 0.6305 0.052 Uiso 1 1 calc R
C25 C 0.1827(5) 0.2008(5) 0.5963(4) 0.0399(14) Uani 1 1 d .
H25 H 0.1943 0.1339 0.5362 0.048 Uiso 1 1 calc R
C21 C 0.5981(5) 0.8180(5) 1.1490(4) 0.0418(15) Uani 1 1 d .
H21 H 0.6563 0.8643 1.2266 0.050 Uiso 1 1 calc R
C14 C 0.9100(5) 0.5612(6) 0.8499(5) 0.0504(16) Uani 1 1 d .
H14A H 0.9444 0.5712 0.9313 0.076 Uiso 1 1 calc R
H14B H 0.9756 0.5911 0.8230 0.076 Uiso 1 1 calc R
H14C H 0.8672 0.4739 0.7963 0.076 Uiso 1 1 calc R
C19 C 0.5855(4) 0.8704(5) 1.0692(4) 0.0369(14) Uani 1 1 d .
H19 H 0.6348 0.9515 1.0923 0.044 Uiso 1 1 calc R
C12 C 0.2785(5) 0.8822(5) 0.4646(4) 0.0417(14) Uani 1 1 d .
H12A H 0.2145 0.8024 0.4223 0.063 Uiso 1 1 calc R
H12B H 0.2808 0.9218 0.4113 0.063 Uiso 1 1 calc R
H12C H 0.2614 0.9348 0.5350 0.063 Uiso 1 1 calc R
C15 C 0.7115(5) 0.5892(5) 0.8838(5) 0.0466(15) Uani 1 1 d .
H15A H 0.6586 0.6415 0.8870 0.070 Uiso 1 1 calc R
H15B H 0.7415 0.5911 0.9624 0.070 Uiso 1 1 calc R
H15C H 0.6652 0.5044 0.8245 0.070 Uiso 1 1 calc R
C26 C 0.0806(5) 0.2757(5) 0.7410(5) 0.0422(14) Uani 1 1 d .
H26 H 0.0234 0.2601 0.7792 0.051 Uiso 1 1 calc R

loop_
_atom_site_aniso_label
_atom_site_aniso_U_11
_atom_site_aniso_U_22
_atom_site_aniso_U_33
_atom_site_aniso_U_23
_atom_site_aniso_U_13
_atom_site_aniso_U_12
Ge1 0.0196(3) 0.0201(3) 0.0132(2) 0.00930(19) 0.00250(17) 0.00525(19)
Si1 0.0207(7) 0.0232(7) 0.0144(6) 0.0110(5) 0.0037(5) 0.0055(5)
O1 0.0223(16) 0.0210(18) 0.0123(14) 0.0077(13) 0.0012(11) 0.0093(13)
O2 0.0246(17) 0.0259(19) 0.0254(16) 0.0124(14) 0.0100(13) 0.0082(14)
N1 0.026(2) 0.019(2) 0.0165(18) 0.0117(16) 0.0061(15) 0.0099(17)
N2 0.0166(19) 0.021(2) 0.0195(18) 0.0084(16) -0.0003(14) 0.0057(16)
C7 0.024(2) 0.021(3) 0.016(2) 0.008(2) 0.0072(18) 0.007(2)
C16 0.020(2) 0.025(3) 0.023(2) 0.013(2) 0.0050(18) 0.009(2)
C22 0.019(2) 0.031(3) 0.016(2) 0.015(2) -0.0026(17) 0.010(2)
C1 0.023(2) 0.019(3) 0.014(2) 0.0077(19) 0.0074(17) 0.006(2)
C23 0.025(3) 0.029(3) 0.028(2) 0.017(2) -0.0026(19) 0.008(2)
C28 0.021(2) 0.024(3) 0.020(2) 0.016(2) 0.0067(18) 0.005(2)
C2 0.026(3) 0.028(3) 0.019(2) 0.012(2) 0.0065(18) 0.013(2)
C10 0.029(3) 0.018(3) 0.022(2) 0.013(2) 0.0057(18) 0.008(2)
C29 0.022(3) 0.027(3) 0.020(2) 0.011(2) 0.0030(18) 0.003(2)
C4 0.033(3) 0.022(3) 0.023(2) 0.005(2) 0.003(2) 0.001(2)
C6 0.020(2) 0.026(3) 0.031(2) 0.013(2) 0.0033(19) 0.006(2)
C31 0.019(3) 0.040(3) 0.028(2) 0.023(2) 0.0008(19) 0.006(2)
C9 0.021(2) 0.022(3) 0.027(2) 0.010(2) 0.0043(19) 0.006(2)
C8 0.025(2) 0.019(3) 0.019(2) 0.0104(19) 0.0032(18) 0.008(2)
C32 0.029(3) 0.025(3) 0.032(3) 0.010(2) 0.007(2) 0.010(2)
C3 0.040(3) 0.020(3) 0.020(2) 0.009(2) 0.010(2) 0.011(2)
C30 0.026(3) 0.027(3) 0.023(2) 0.015(2) 0.0046(19) 0.009(2)
C20 0.048(3) 0.051(4) 0.019(2) 0.015(2) 0.006(2) 0.031(3)
C11 0.032(3) 0.046(4) 0.042(3) 0.024(3) 0.008(2) 0.017(3)
C18 0.033(3) 0.029(3) 0.028(2) 0.015(2) 0.006(2) 0.016(2)
C17 0.028(3) 0.032(3) 0.027(2) 0.015(2) 0.006(2) 0.010(2)
C33 0.020(3) 0.033(3) 0.041(3) 0.026(2) 0.003(2) 0.012(2)
C24 0.026(3) 0.041(3) 0.031(3) 0.023(2) 0.004(2) 0.010(2)
C13 0.054(3) 0.043(3) 0.030(3) 0.028(2) 0.020(2) 0.023(3)
C5 0.021(3) 0.032(3) 0.031(3) 0.010(2) -0.003(2) 0.002(2)
C27 0.033(3) 0.030(3) 0.061(4) 0.034(3) -0.011(3) -0.001(3)
C25 0.040(3) 0.031(3) 0.034(3) 0.011(2) -0.011(2) 0.011(3)
C21 0.039(3) 0.043(4) 0.025(3) 0.001(3) -0.007(2) 0.022(3)
C14 0.043(3) 0.054(4) 0.063(4) 0.033(3) 0.012(3) 0.024(3)
C19 0.024(3) 0.033(3) 0.033(3) 0.001(3) 0.000(2) 0.003(2)
C12 0.053(4) 0.051(4) 0.043(3) 0.037(3) 0.017(3) 0.028(3)
C15 0.051(4) 0.059(4) 0.040(3) 0.033(3) 0.010(3) 0.021(3)
C26 0.031(3) 0.048(4) 0.055(3) 0.037(3) 0.007(2) 0.002(3)

loop_
_atom_type_symbol
_atom_type_description
_atom_type_scat_dispersion_real
_atom_type_scat_dispersion_imag
_atom_type_scat_source
C C 0.0033 0.0016 'International Tables Vol C Tables 4.2.6.8 and 6.1.1.4'
H H 0.0000 0.0000 'International Tables Vol C Tables 4.2.6.8 and 6.1.1.4'
N N 0.0061 0.0033 'International Tables Vol C Tables 4.2.6.8 and 6.1.1.4'
O O 0.0106 0.0060 'International Tables Vol C Tables 4.2.6.8 and 6.1.1.4'
Si Si 0.0817 0.0704 'International Tables Vol C Tables 4.2.6.8 and 6.1.1.4'
Ge Ge 0.1547 1.8001 'International Tables Vol C Tables 4.2.6.8 and 6.1.1.4'

loop_
_geom_angle_atom_site_label_1
_geom_angle_atom_site_label_2
_geom_angle_atom_site_label_3
_geom_angle
_geom_angle_site_symmetry_1
_geom_angle_site_symmetry_3
O2 Ge1 O1 112.80(13) . .
O2 Ge1 O1 95.87(13) . 2_666
O1 Ge1 O1 85.63(14) . 2_666
O2 Ge1 N2 119.92(13) . .
O1 Ge1 N2 126.91(13) . .
O1 Ge1 N2 94.67(14) 2_666 .
O2 Ge1 N1 90.79(14) . .
O1 Ge1 N1 93.44(13) . .
O1 Ge1 N1 173.10(13) 2_666 .
N2 Ge1 N1 80.41(15) . .
O2 Ge1 Ge1 109.32(9) . 2_666
O1 Ge1 Ge1 43.64(10) . 2_666
O1 Ge1 Ge1 41.99(8) 2_666 2_666
N2 Ge1 Ge1 117.34(10) . 2_666
N1 Ge1 Ge1 136.67(10) . 2_666
O2 Si1 C22 107.42(18) . .
O2 Si1 C16 109.51(17) . .
C22 Si1 C16 112.4(2) . .
O2 Si1 C28 108.30(18) . .
C22 Si1 C28 110.10(19) . .
C16 Si1 C28 109.00(19) . .
Ge1 O1 Ge1 94.37(14) . 2_666
Si1 O2 Ge1 165.37(19) . .
C1 N1 C8 122.7(4) . .
C1 N1 Ge1 116.2(3) . .
C8 N1 Ge1 120.6(3) . .
C7 N2 C9 121.7(3) . .
C7 N2 Ge1 117.4(3) . .
C9 N2 Ge1 120.8(3) . .
N2 C7 C6 123.1(4) . .
N2 C7 C1 113.3(4) . .
C6 C7 C1 123.5(4) . .
C18 C16 C17 117.9(4) . .
C18 C16 Si1 123.4(3) . .
C17 C16 Si1 118.6(4) . .
C24 C22 C23 116.8(4) . .
C24 C22 Si1 123.2(3) . .
C23 C22 Si1 119.9(3) . .
N1 C1 C2 122.8(4) . .
N1 C1 C7 112.1(4) . .
C2 C1 C7 124.9(4) . .
C25 C23 C22 120.6(4) . .
C25 C23 H23 119.7 . .
C22 C23 H23 119.7 . .
C30 C28 C29 116.8(5) . .
C30 C28 Si1 123.4(3) . .
C29 C28 Si1 119.6(3) . .
C3 C2 C1 132.3(4) . .
C3 C2 H2 113.9 . .
C1 C2 H2 113.9 . .
C13 C10 C12 111.2(4) . .
C13 C10 C8 112.2(4) . .
C12 C10 C8 109.2(4) . .
C13 C10 H10 108.1 . .
C12 C10 H10 108.1 . .
C8 C10 H10 108.1 . .
C31 C29 C28 121.8(4) . .
C31 C29 H29 119.1 . .
C28 C29 H29 119.1 . .
C5 C4 C3 126.4(4) . .
C5 C4 H4 116.8 . .
C3 C4 H4 116.8 . .
C5 C6 C7 132.2(5) . .
C5 C6 H6 113.9 . .
C7 C6 H6 113.9 . .
C33 C31 C29 120.5(4) . .
C33 C31 H31 119.8 . .
C29 C31 H31 119.8 . .
N2 C9 C11 114.8(3) . .
N2 C9 H9A 108.6 . .
C11 C9 H9A 108.6 . .
N2 C9 H9B 108.6 . .
C11 C9 H9B 108.6 . .
H9A C9 H9B 107.6 . .
N1 C8 C10 115.7(3) . .
N1 C8 H8A 108.4 . .
C10 C8 H8A 108.4 . .
N1 C8 H8B 108.4 . .
C10 C8 H8B 108.4 . .
H8A C8 H8B 107.4 . .
C30 C32 C33 120.2(4) . .
C30 C32 H32 119.9 . .
C33 C32 H32 119.9 . .
C2 C3 C4 128.8(5) . .
C2 C3 H3 115.6 . .
C4 C3 H3 115.6 . .
C32 C30 C28 121.6(4) . .
C32 C30 H30 119.2 . .
C28 C30 H30 119.2 . .
C21 C20 C18 119.7(5) . .
C21 C20 H20 120.2 . .
C18 C20 H20 120.2 . .
C15 C11 C14 111.4(5) . .
C15 C11 C9 113.0(4) . .
C14 C11 C9 107.5(4) . .
C15 C11 H11 108.3 . .
C14 C11 H11 108.3 . .
C9 C11 H11 108.3 . .
C16 C18 C20 120.3(5) . .
C16 C18 H18 119.9 . .
C20 C18 H18 119.9 . .
C19 C17 C16 121.8(5) . .
C19 C17 H17 119.1 . .
C16 C17 H17 119.1 . .
C31 C33 C32 119.1(5) . .
C31 C33 H33 120.4 . .
C32 C33 H33 120.4 . .
C26 C24 C22 121.8(5) . .
C26 C24 H24 119.1 . .
C22 C24 H24 119.1 . .
C10 C13 H13A 109.5 . .
C10 C13 H13B 109.5 . .
H13A C13 H13B 109.5 . .
C10 C13 H13C 109.5 . .
H13A C13 H13C 109.5 . .
H13B C13 H13C 109.5 . .
C4 C5 C6 130.2(4) . .
C4 C5 H5 114.9 . .
C6 C5 H5 114.9 . .
C26 C27 C25 119.9(5) . .
C26 C27 H27 120.1 . .
C25 C27 H27 120.1 . .
C27 C25 C23 120.6(5) . .
C27 C25 H25 119.7 . .
C23 C25 H25 119.7 . .
C20 C21 C19 121.1(5) . .
C20 C21 H21 119.5 . .
C19 C21 H21 119.5 . .
C11 C14 H14A 109.5 . .
C11 C14 H14B 109.5 . .
H14A C14 H14B 109.5 . .
C11 C14 H14C 109.5 . .
H14A C14 H14C 109.5 . .
H14B C14 H14C 109.5 . .
C21 C19 C17 119.3(5) . .
C21 C19 H19 120.3 . .
C17 C19 H19 120.3 . .
C10 C12 H12A 109.5 . .
C10 C12 H12B 109.5 . .
H12A C12 H12B 109.5 . .
C10 C12 H12C 109.5 . .
H12A C12 H12C 109.5 . .
H12B C12 H12C 109.5 . .
C11 C15 H15A 109.5 . .
C11 C15 H15B 109.5 . .
H15A C15 H15B 109.5 . .
C11 C15 H15C 109.5 . .
H15A C15 H15C 109.5 . .
H15B C15 H15C 109.5 . .
C27 C26 C24 120.2(5) . .
C27 C26 H26 119.9 . .
C24 C26 H26 119.9 . .

loop_
_geom_bond_atom_site_label_1
_geom_bond_atom_site_label_2
_geom_bond_distance
_geom_bond_site_symmetry_2
Ge1 O2 1.767(3) .
Ge1 O1 1.787(3) .
Ge1 O1 1.844(3) 2_666
Ge1 N2 1.917(3) .
Ge1 N1 1.975(4) .
Ge1 Ge1 2.6639(10) 2_666
Si1 O2 1.595(3) .
Si1 C22 1.861(5) .
Si1 C16 1.870(4) .
Si1 C28 1.881(5) .
O1 Ge1 1.844(3) 2_666
N1 C1 1.321(5) .
N1 C8 1.467(5) .
N2 C7 1.331(6) .
N2 C9 1.471(6) .
C7 C6 1.392(6) .
C7 C1 1.485(6) .
C16 C18 1.390(7) .
C16 C17 1.392(6) .
C22 C24 1.396(6) .
C22 C23 1.409(6) .
C1 C2 1.404(6) .
C23 C25 1.381(7) .
C23 H23 0.9300 .
C28 C30 1.392(6) .
C28 C29 1.392(6) .
C2 C3 1.374(6) .
C2 H2 0.9300 .
C10 C13 1.514(5) .
C10 C12 1.515(6) .
C10 C8 1.523(6) .
C10 H10 0.9800 .
C29 C31 1.382(7) .
C29 H29 0.9300 .
C4 C5 1.373(7) .
C4 C3 1.384(6) .
C4 H4 0.9300 .
C6 C5 1.387(6) .
C6 H6 0.9300 .
C31 C33 1.369(6) .
C31 H31 0.9300 .
C9 C11 1.541(6) .
C9 H9A 0.9700 .
C9 H9B 0.9700 .
C8 H8A 0.9700 .
C8 H8B 0.9700 .
C32 C30 1.383(7) .
C32 C33 1.387(6) .
C32 H32 0.9300 .
C3 H3 0.9300 .
C30 H30 0.9300 .
C20 C21 1.365(8) .
C20 C18 1.407(6) .
C20 H20 0.9300 .
C11 C15 1.491(6) .
C11 C14 1.529(7) .
C11 H11 0.9800 .
C18 H18 0.9300 .
C17 C19 1.380(6) .
C17 H17 0.9300 .
C33 H33 0.9300 .
C24 C26 1.376(7) .
C24 H24 0.9300 .
C13 H13A 0.9600 .
C13 H13B 0.9600 .
C13 H13C 0.9600 .
C5 H5 0.9300 .
C27 C26 1.366(7) .
C27 C25 1.376(7) .
C27 H27 0.9300 .
C25 H25 0.9300 .
C21 C19 1.369(8) .
C21 H21 0.9300 .
C14 H14A 0.9600 .
C14 H14B 0.9600 .
C14 H14C 0.9600 .
C19 H19 0.9300 .
C12 H12A 0.9600 .
C12 H12B 0.9600 .
C12 H12C 0.9600 .
C15 H15A 0.9600 .
C15 H15B 0.9600 .
C15 H15C 0.9600 .
C26 H26 0.9300 .

loop_
_geom_torsion_atom_site_label_1
_geom_torsion_atom_site_label_2
_geom_torsion_atom_site_label_3
_geom_torsion_atom_site_label_4
_geom_torsion
_geom_torsion_site_symmetry_1
_geom_torsion_site_symmetry_4
O2 Ge1 O1 Ge1 -94.54(15) . 2_666
O1 Ge1 O1 Ge1 0.0 2_666 2_666
N2 Ge1 O1 Ge1 92.56(18) . 2_666
N1 Ge1 O1 Ge1 173.15(13) . 2_666
C22 Si1 O2 Ge1 -147.3(9) . .
C16 Si1 O2 Ge1 -25.0(10) . .
C28 Si1 O2 Ge1 93.8(9) . .
O1 Ge1 O2 Si1 -147.8(9) . .
O1 Ge1 O2 Si1 124.5(9) 2_666 .
N2 Ge1 O2 Si1 25.7(10) . .
N1 Ge1 O2 Si1 -53.7(9) . .
Ge1 Ge1 O2 Si1 165.4(9) 2_666 .
O2 Ge1 N1 C1 113.8(3) . .
O1 Ge1 N1 C1 -133.3(3) . .
O1 Ge1 N1 C1 -51.2(12) 2_666 .
N2 Ge1 N1 C1 -6.4(3) . .
Ge1 Ge1 N1 C1 -126.4(2) 2_666 .
O2 Ge1 N1 C8 -59.5(3) . .
O1 Ge1 N1 C8 53.4(3) . .
O1 Ge1 N1 C8 135.5(10) 2_666 .
N2 Ge1 N1 C8 -179.7(3) . .
Ge1 Ge1 N1 C8 60.3(3) 2_666 .
O2 Ge1 N2 C7 -83.0(3) . .
O1 Ge1 N2 C7 89.5(3) . .
O1 Ge1 N2 C7 177.5(3) 2_666 .
N1 Ge1 N2 C7 2.4(3) . .
Ge1 Ge1 N2 C7 140.4(3) 2_666 .
O2 Ge1 N2 C9 100.0(3) . .
O1 Ge1 N2 C9 -87.6(3) . .
O1 Ge1 N2 C9 0.5(3) 2_666 .
N1 Ge1 N2 C9 -174.7(3) . .
Ge1 Ge1 N2 C9 -36.7(3) 2_666 .
C9 N2 C7 C6 2.7(6) . .
Ge1 N2 C7 C6 -174.3(3) . .
C9 N2 C7 C1 178.5(3) . .
Ge1 N2 C7 C1 1.5(4) . .
O2 Si1 C16 C18 -116.7(4) . .
C22 Si1 C16 C18 2.7(4) . .
C28 Si1 C16 C18 125.0(4) . .
O2 Si1 C16 C17 57.9(4) . .
C22 Si1 C16 C17 177.3(3) . .
C28 Si1 C16 C17 -60.4(4) . .
O2 Si1 C22 C24 -175.9(4) . .
C16 Si1 C22 C24 63.6(4) . .
C28 Si1 C22 C24 -58.1(4) . .
O2 Si1 C22 C23 1.0(4) . .
C16 Si1 C22 C23 -119.5(4) . .
C28 Si1 C22 C23 118.7(4) . .
C8 N1 C1 C2 6.5(6) . .
Ge1 N1 C1 C2 -166.6(3) . .
C8 N1 C1 C7 -178.2(3) . .
Ge1 N1 C1 C7 8.7(4) . .
N2 C7 C1 N1 -6.7(5) . .
C6 C7 C1 N1 169.2(4) . .
N2 C7 C1 C2 168.5(4) . .
C6 C7 C1 C2 -15.7(6) . .
C24 C22 C23 C25 0.5(7) . .
Si1 C22 C23 C25 -176.6(4) . .
O2 Si1 C28 C30 -121.7(3) . .
C22 Si1 C28 C30 121.1(4) . .
C16 Si1 C28 C30 -2.6(4) . .
O2 Si1 C28 C29 53.2(4) . .
C22 Si1 C28 C29 -64.0(4) . .
C16 Si1 C28 C29 172.2(3) . .
N1 C1 C2 C3 -172.5(4) . .
C7 C1 C2 C3 12.9(7) . .
C30 C28 C29 C31 1.7(6) . .
Si1 C28 C29 C31 -173.5(3) . .
N2 C7 C6 C5 -179.1(5) . .
C1 C7 C6 C5 5.4(7) . .
C28 C29 C31 C33 -0.2(7) . .
C7 N2 C9 C11 74.5(5) . .
Ge1 N2 C9 C11 -108.6(4) . .
C1 N1 C8 C10 69.0(5) . .
Ge1 N1 C8 C10 -118.2(3) . .
C13 C10 C8 N1 58.1(5) . .
C12 C10 C8 N1 -178.3(4) . .
C1 C2 C3 C4 0.5(8) . .
C5 C4 C3 C2 -5.8(8) . .
C33 C32 C30 C28 1.3(7) . .
C29 C28 C30 C32 -2.3(6) . .
Si1 C28 C30 C32 172.7(3) . .
N2 C9 C11 C15 54.9(6) . .
N2 C9 C11 C14 178.3(4) . .
C17 C16 C18 C20 0.0(7) . .
Si1 C16 C18 C20 174.6(3) . .
C21 C20 C18 C16 -0.6(7) . .
C18 C16 C17 C19 0.7(7) . .
Si1 C16 C17 C19 -174.2(4) . .
C29 C31 C33 C32 -0.9(7) . .
C30 C32 C33 C31 0.3(7) . .
C23 C22 C24 C26 -0.3(7) . .
Si1 C22 C24 C26 176.6(4) . .
C3 C4 C5 C6 -1.3(9) . .
C7 C6 C5 C4 4.5(9) . .
C26 C27 C25 C23 0.0(8) . .
C22 C23 C25 C27 -0.3(8) . .
C18 C20 C21 C19 0.6(8) . .
C20 C21 C19 C17 0.0(8) . .
C16 C17 C19 C21 -0.7(7) . .
C25 C27 C26 C24 0.2(8) . .
C22 C24 C26 C27 0.0(8) . .
